data_7016132
loop_
_publ_author_name
'Lerouge, Fr\'ed\'eric'
'Ferrer-Ugalde, Albert'
'Vi\~nas, Clara'
'Teixidor, Francesc'
'Sillanp\"a\"a, Reijo'
'Abreu, Arturo'
'Xochitiotzi, Elba'
'Farf\'an, Norberto'
'Santillan, Rosa'
'N\'u\~nez, Rosario'

_publ_section_title
;
 Synthesis and fluorescence emission of neutral and anionic di- and
 tetra-carboranyl compounds.
;
_journal_issue 29
_journal_name_full 'Dalton transactions (Cambridge, England : 2003)'
_journal_page_first 7541
_journal_page_last 7550
_journal_paper_doi 10.1039/c1dt10309a
_journal_volume 40
_journal_year 2011
_chemical_formula_moiety 'C24 H38 B20'
_chemical_formula_sum 'C24 H38 B20'
_chemical_formula_weight 542.74
_chemical_name_systematic
;
?
;
_space_group_IT_number 15
_symmetry_cell_setting monoclinic
_symmetry_space_group_name_Hall '-C 2yc'
_symmetry_space_group_name_H-M 'C 1 2/c 1'
_atom_sites_solution_hydrogens geom
_atom_sites_solution_primary direct
_atom_sites_solution_secondary difmap
_audit_creation_method SHELXL-97
_cell_angle_alpha 90.00
_cell_angle_beta 116.055(3)
_cell_angle_gamma 90.00
_cell_formula_units_Z 8
_cell_length_a 33.7783(14)
_cell_length_b 7.6998(2)
_cell_length_c 26.8231(13)
_cell_measurement_reflns_used 35533
_cell_measurement_temperature 173(2)
_cell_measurement_theta_max 26.373
_cell_measurement_theta_min 0.407
_cell_volume 6267.3(5)
_computing_cell_refinement 'HKL Scalepack (Otwinowski & Minor 1997)'
_computing_data_collection 'Collect (Bruker AXS BV, 1997-2004)'
_computing_data_reduction
;
HKL Denzo and Scalepack (Otwinowski & Minor 1997)
;
_computing_molecular_graphics 'SHELXTL/PC (Sheldrick, 1990)'
_computing_publication_material 'SHELXL-97 (Sheldrick, 1997)'
_computing_structure_refinement 'SHELXL-97 (Sheldrick, 1997)'
_computing_structure_solution 'SHELXS-97 (Sheldrick, 1990)'
_diffrn_ambient_temperature 173(2)
_diffrn_detector 'CCD plate'
_diffrn_detector_area_resol_mean 9
_diffrn_measured_fraction_theta_full 0.995
_diffrn_measured_fraction_theta_max 0.995
_diffrn_measurement_device '95mm CCD camera on \k-goniostat'
_diffrn_measurement_device_type KappaCCD
_diffrn_measurement_method 'CCD rotation images, thick slices'
_diffrn_radiation_monochromator 'horizonally mounted graphite crystal'
_diffrn_radiation_probe x-ray
_diffrn_radiation_type Mok\a
_diffrn_radiation_wavelength 0.71073
_diffrn_reflns_av_R_equivalents 0.1044
_diffrn_reflns_av_sigmaI/netI 0.1199
_diffrn_reflns_limit_h_max 40
_diffrn_reflns_limit_h_min -40
_diffrn_reflns_limit_k_max 9
_diffrn_reflns_limit_k_min -9
_diffrn_reflns_limit_l_max 32
_diffrn_reflns_limit_l_min -32
_diffrn_reflns_number 10454
_diffrn_reflns_theta_full 25.25
_diffrn_reflns_theta_max 25.25
_diffrn_reflns_theta_min 2.47
_diffrn_source 'Enraf Nonius FR590'
_exptl_absorpt_coefficient_mu 0.055
_exptl_absorpt_correction_type none
_exptl_crystal_colour colourless
_exptl_crystal_density_diffrn 1.150
_exptl_crystal_density_method 'not measured'
_exptl_crystal_description plate
_exptl_crystal_F_000 2256
_exptl_crystal_size_max 0.40
_exptl_crystal_size_mid 0.30
_exptl_crystal_size_min 0.14
_refine_diff_density_max 0.510
_refine_diff_density_min -0.256
_refine_diff_density_rms 0.072
_refine_ls_extinction_method none
_refine_ls_goodness_of_fit_ref 1.029
_refine_ls_hydrogen_treatment constr
_refine_ls_matrix_type full
_refine_ls_number_parameters 397
_refine_ls_number_reflns 5650
_refine_ls_number_restraints 0
_refine_ls_restrained_S_all 1.029
_refine_ls_R_factor_all 0.2084
_refine_ls_R_factor_gt 0.1247
_refine_ls_shift/su_max 0.000
_refine_ls_shift/su_mean 0.000
_refine_ls_structure_factor_coef Fsqd
_refine_ls_weighting_details
;
w=1/[\s^2^(Fo^2^)+(0.1297P)^2^+30.7785P] where P=(Fo^2^+2Fc^2^)/3
;
_refine_ls_weighting_scheme calc
_refine_ls_wR_factor_gt 0.2983
_refine_ls_wR_factor_ref 0.3317
_reflns_number_gt 3015
_reflns_number_total 5650
_reflns_threshold_expression >2sigma(I)
_cod_data_source_file c1dt10309a.txt
_cod_data_source_block fl129
_cod_original_cell_volume 6267.3(4)
_cod_original_sg_symbol_H-M 'C 2/c'
_cod_database_code 7016132

loop_
_symmetry_equiv_pos_as_xyz
'x, y, z'
'-x, y, -z+1/2'
'x+1/2, y+1/2, z'
'-x+1/2, y+1/2, -z+1/2'
'-x, -y, -z'
'x, -y, z-1/2'
'-x+1/2, -y+1/2, -z'
'x+1/2, -y+1/2, z-1/2'

loop_
_atom_site_label
_atom_site_type_symbol
_atom_site_fract_x
_atom_site_fract_y
_atom_site_fract_z
_atom_site_U_iso_or_equiv
_atom_site_adp_type
_atom_site_occupancy
_atom_site_calc_flag
_atom_site_refinement_flags
_atom_site_disorder_assembly
_atom_site_disorder_group
C1 C 0.37959(17) 1.1879(7) 0.4913(2) 0.0417(14) Uani 1 d . . .
C2 C 0.42889(16) 1.2369(7) 0.5458(2) 0.0379(13) Uani 1 d . . .
C3 C 0.36251(17) 1.0028(7) 0.4883(2) 0.0464(15) Uani 1 d . . .
H3A H 0.3698 0.9348 0.4622 0.056 Uiso 1 calc R . .
H3B H 0.3779 0.9484 0.5254 0.056 Uiso 1 calc R . .
C4 C 0.31431(16) 0.9938(6) 0.4703(2) 0.0348(12) Uani 1 d . . .
C5 C 0.28469(16) 0.9811(6) 0.4143(2) 0.0346(12) Uani 1 d . . .
H5 H 0.2962 0.9735 0.3877 0.042 Uiso 1 calc R . .
C6 C 0.23953(16) 0.9791(6) 0.3954(2) 0.0321(12) Uani 1 d . . .
C7 C 0.2233(2) 0.9909(7) 0.4341(3) 0.0494(15) Uani 1 d . . .
H7 H 0.1923 0.9939 0.4220 0.059 Uiso 1 calc R . .
C8 C 0.2508(2) 0.9987(8) 0.4902(3) 0.0561(17) Uani 1 d . . .
H8 H 0.2388 1.0028 0.5163 0.067 Uiso 1 calc R . .
C9 C 0.2959(2) 1.0003(7) 0.5081(2) 0.0524(16) Uani 1 d . . .
H9 H 0.3149 1.0060 0.5468 0.063 Uiso 1 calc R . .
C10 C 0.20954(16) 0.9629(6) 0.3348(2) 0.0373(13) Uani 1 d . . .
H10A H 0.2234 1.0217 0.3137 0.045 Uiso 1 calc R . .
H10B H 0.1817 1.0245 0.3269 0.045 Uiso 1 calc R . .
C11 C 0.19874(16) 0.7776(6) 0.3142(2) 0.0343(12) Uani 1 d . . .
C12 C 0.14505(16) 0.7352(6) 0.2700(2) 0.0350(12) Uani 1 d . . .
C13 C 0.45330(17) 1.0994(7) 0.5881(2) 0.0411(14) Uani 1 d . . .
C14 C 0.44215(19) 1.0594(8) 0.6310(2) 0.0507(16) Uani 1 d . . .
H14 H 0.4184 1.1187 0.6334 0.061 Uiso 1 calc R . .
C15 C 0.46526(19) 0.9337(8) 0.6706(3) 0.0561(17) Uani 1 d . . .
H15 H 0.4576 0.9087 0.6999 0.067 Uiso 1 calc R . .
C16 C 0.4992(2) 0.8466(9) 0.6668(3) 0.0629(19) Uani 1 d . . .
H16 H 0.5147 0.7591 0.6931 0.075 Uiso 1 calc R . .
C17 C 0.5108(2) 0.8845(9) 0.6255(3) 0.0638(19) Uani 1 d . . .
H17 H 0.5347 0.8247 0.6235 0.077 Uiso 1 calc R . .
C18 C 0.48816(19) 1.0092(8) 0.5864(3) 0.0565(17) Uani 1 d . . .
H18 H 0.4966 1.0338 0.5577 0.068 Uiso 1 calc R . .
C19 C 0.11141(16) 0.8776(6) 0.2538(2) 0.0357(13) Uani 1 d . . .
C20 C 0.09252(18) 0.9291(7) 0.2880(2) 0.0463(15) Uani 1 d . . .
H20 H 0.1013 0.8742 0.3230 0.056 Uiso 1 calc R . .
C21 C 0.06103(19) 1.0593(9) 0.2719(3) 0.0589(18) Uani 1 d . . .
H21 H 0.0485 1.0932 0.2959 0.071 Uiso 1 calc R . .
C22 C 0.04782(19) 1.1400(8) 0.2212(3) 0.062(2) Uani 1 d . . .
H22 H 0.0264 1.2299 0.2103 0.074 Uiso 1 calc R . .
C23 C 0.06585(18) 1.0893(8) 0.1869(3) 0.0532(16) Uani 1 d . . .
H23 H 0.0569 1.1441 0.1519 0.064 Uiso 1 calc R . .
C24 C 0.09695(18) 0.9594(7) 0.2027(2) 0.0483(15) Uani 1 d . . .
H24 H 0.1088 0.9249 0.1781 0.058 Uiso 1 calc R . .
B3 B 0.4258(2) 1.2093(10) 0.4807(3) 0.0500(18) Uani 1 d . . .
H3 H 0.4415 1.0980 0.4693 0.060 Uiso 1 calc R . .
B4 B 0.3743(2) 1.2967(9) 0.4339(3) 0.0504(18) Uani 1 d . . .
H4 H 0.3557 1.2448 0.3908 0.060 Uiso 1 calc R . .
B5 B 0.3465(2) 1.3673(8) 0.4726(3) 0.0508(19) Uani 1 d . . .
H5A H 0.3097 1.3633 0.4554 0.061 Uiso 1 calc R . .
B6 B 0.3810(2) 1.3207(8) 0.5430(3) 0.0405(15) Uani 1 d . . .
H6 H 0.3671 1.2820 0.5723 0.049 Uiso 1 calc R . .
B7 B 0.4575(2) 1.3772(9) 0.5249(3) 0.0513(18) Uani 1 d . . .
H7A H 0.4943 1.3785 0.5423 0.062 Uiso 1 calc R . .
B8 B 0.4233(2) 1.4215(10) 0.4539(3) 0.057(2) Uani 1 d . . .
H8A H 0.4372 1.4533 0.4240 0.068 Uiso 1 calc R . .
B9 B 0.3742(2) 1.5207(9) 0.4494(3) 0.058(2) Uani 1 d . . .
H9A H 0.3558 1.6192 0.4166 0.070 Uiso 1 calc R . .
B10 B 0.3783(3) 1.5361(9) 0.5176(3) 0.0546(19) Uani 1 d . . .
H10 H 0.3625 1.6445 0.5302 0.066 Uiso 1 calc R . .
B11 B 0.4298(2) 1.4501(9) 0.5643(3) 0.0457(17) Uani 1 d . . .
H11 H 0.4479 1.5004 0.6077 0.055 Uiso 1 calc R . .
B12 B 0.4258(2) 1.5706(9) 0.5059(3) 0.055(2) Uani 1 d . . .
H12 H 0.4414 1.7016 0.5105 0.067 Uiso 1 calc R . .
B13 B 0.18408(19) 0.7475(8) 0.2451(2) 0.0356(14) Uani 1 d . . .
H13 H 0.1847 0.8536 0.2169 0.043 Uiso 1 calc R . .
B14 B 0.2331(2) 0.6564(8) 0.2973(3) 0.0422(16) Uani 1 d . . .
H14A H 0.2666 0.7008 0.3038 0.051 Uiso 1 calc R . .
B15 B 0.2223(2) 0.5978(8) 0.3537(3) 0.0421(16) Uani 1 d . . .
H15A H 0.2484 0.6030 0.3976 0.051 Uiso 1 calc R . .
B16 B 0.1669(2) 0.6531(8) 0.3363(3) 0.0408(15) Uani 1 d . . .
H16A H 0.1563 0.6974 0.3684 0.049 Uiso 1 calc R . .
B17 B 0.1432(2) 0.5862(8) 0.2218(3) 0.0408(16) Uani 1 d . . .
H17A H 0.1170 0.5839 0.1779 0.049 Uiso 1 calc R . .
B18 B 0.1987(2) 0.5326(9) 0.2398(3) 0.0484(17) Uani 1 d . . .
H18A H 0.2093 0.4931 0.2074 0.058 Uiso 1 calc R . .
B19 B 0.2225(2) 0.4376(8) 0.3061(3) 0.0436(16) Uani 1 d . . .
H19 H 0.2486 0.3354 0.3180 0.052 Uiso 1 calc R . .
B20 B 0.1812(2) 0.4360(8) 0.3308(3) 0.0466(17) Uani 1 d . . .
H20A H 0.1801 0.3326 0.3596 0.056 Uiso 1 calc R . .
B21 B 0.1320(2) 0.5245(7) 0.2784(3) 0.0368(14) Uani 1 d . . .
H21A H 0.0985 0.4807 0.2722 0.044 Uiso 1 calc R . .
B22 B 0.1665(2) 0.3932(8) 0.2598(3) 0.0465(17) Uani 1 d . . .
H22A H 0.1558 0.2612 0.2411 0.056 Uiso 1 calc R . .

loop_
_atom_site_aniso_label
_atom_site_aniso_U_11
_atom_site_aniso_U_22
_atom_site_aniso_U_33
_atom_site_aniso_U_23
_atom_site_aniso_U_13
_atom_site_aniso_U_12
C1 0.028(3) 0.043(3) 0.041(3) 0.001(3) 0.003(2) 0.001(2)
C2 0.028(3) 0.043(3) 0.032(3) -0.001(2) 0.004(2) 0.000(2)
C3 0.035(3) 0.039(3) 0.052(4) 0.003(3) 0.007(3) 0.002(3)
C4 0.034(3) 0.027(3) 0.033(3) 0.001(2) 0.005(2) -0.004(2)
C5 0.038(3) 0.031(3) 0.031(3) 0.003(2) 0.012(2) 0.000(2)
C6 0.029(3) 0.023(2) 0.041(3) -0.006(2) 0.012(2) -0.003(2)
C7 0.043(3) 0.043(3) 0.059(4) -0.009(3) 0.018(3) -0.005(3)
C8 0.062(4) 0.065(4) 0.048(4) -0.007(3) 0.030(3) -0.019(3)
C9 0.057(4) 0.052(4) 0.037(3) -0.004(3) 0.010(3) -0.021(3)
C10 0.026(3) 0.034(3) 0.034(3) -0.002(2) -0.003(2) -0.006(2)
C11 0.029(3) 0.036(3) 0.031(3) 0.000(2) 0.006(2) -0.005(2)
C12 0.030(3) 0.027(3) 0.040(3) -0.004(2) 0.008(2) -0.002(2)
C13 0.030(3) 0.044(3) 0.038(3) -0.008(3) 0.004(2) -0.008(2)
C14 0.038(3) 0.056(4) 0.051(4) -0.004(3) 0.013(3) 0.001(3)
C15 0.041(4) 0.063(4) 0.049(4) 0.015(3) 0.006(3) 0.001(3)
C16 0.044(4) 0.055(4) 0.061(5) 0.004(3) -0.004(3) 0.003(3)
C17 0.042(4) 0.079(5) 0.055(4) 0.005(4) 0.007(3) 0.025(3)
C18 0.045(4) 0.069(4) 0.049(4) 0.002(3) 0.015(3) 0.017(3)
C19 0.024(3) 0.033(3) 0.039(3) -0.003(2) 0.004(2) -0.003(2)
C20 0.037(3) 0.050(3) 0.048(4) -0.004(3) 0.015(3) 0.002(3)
C21 0.037(3) 0.066(4) 0.067(5) -0.011(4) 0.017(3) 0.011(3)
C22 0.027(3) 0.050(4) 0.083(5) -0.009(4) 0.001(3) 0.009(3)
C23 0.034(3) 0.051(4) 0.056(4) -0.001(3) 0.002(3) 0.004(3)
C24 0.038(3) 0.047(3) 0.044(4) -0.004(3) 0.003(3) 0.005(3)
B3 0.049(4) 0.058(4) 0.043(4) -0.012(3) 0.021(3) -0.010(3)
B4 0.042(4) 0.051(4) 0.040(4) 0.005(3) 0.001(3) -0.002(3)
B5 0.039(4) 0.036(4) 0.064(5) 0.012(3) 0.010(3) 0.011(3)
B6 0.038(4) 0.036(3) 0.045(4) 0.002(3) 0.015(3) 0.008(3)
B7 0.042(4) 0.059(4) 0.053(5) -0.004(4) 0.021(3) -0.012(3)
B8 0.055(5) 0.065(5) 0.047(4) 0.001(4) 0.019(4) -0.018(4)
B9 0.045(4) 0.044(4) 0.074(5) 0.012(4) 0.014(4) 0.001(3)
B10 0.066(5) 0.032(3) 0.061(5) 0.001(3) 0.023(4) -0.001(3)
B11 0.045(4) 0.046(4) 0.041(4) 0.003(3) 0.014(3) -0.003(3)
B12 0.054(4) 0.041(4) 0.060(5) 0.005(3) 0.015(4) -0.012(3)
B13 0.036(3) 0.037(3) 0.031(3) 0.000(3) 0.012(3) -0.002(3)
B14 0.037(4) 0.042(3) 0.053(4) 0.008(3) 0.025(3) 0.009(3)
B15 0.043(4) 0.034(3) 0.039(4) 0.003(3) 0.009(3) 0.001(3)
B16 0.047(4) 0.031(3) 0.040(4) 0.007(3) 0.015(3) 0.001(3)
B17 0.049(4) 0.036(3) 0.033(4) -0.008(3) 0.014(3) 0.000(3)
B18 0.058(4) 0.041(4) 0.055(5) -0.001(3) 0.033(4) 0.006(3)
B19 0.044(4) 0.037(3) 0.049(4) 0.003(3) 0.020(3) 0.002(3)
B20 0.057(4) 0.031(3) 0.053(4) -0.004(3) 0.025(4) -0.007(3)
B21 0.038(3) 0.029(3) 0.045(4) -0.001(3) 0.020(3) -0.002(3)
B22 0.045(4) 0.034(3) 0.063(5) -0.006(3) 0.026(3) -0.004(3)

loop_
_atom_type_symbol
_atom_type_description
_atom_type_scat_dispersion_real
_atom_type_scat_dispersion_imag
_atom_type_scat_source
C C 0.0033 0.0016 'International Tables Vol C Tables 4.2.6.8 and 6.1.1.4'
H H 0.0000 0.0000 'International Tables Vol C Tables 4.2.6.8 and 6.1.1.4'
B B 0.0013 0.0007 'International Tables Vol C Tables 4.2.6.8 and 6.1.1.4'

loop_
_geom_angle_atom_site_label_1
_geom_angle_atom_site_label_2
_geom_angle_atom_site_label_3
_geom_angle
_geom_angle_site_symmetry_1
_geom_angle_site_symmetry_3
_geom_angle_publ_flag
C3 C1 B4 121.9(5) . . ?
C3 C1 B6 118.4(5) . . ?
B4 C1 B6 113.4(4) . . ?
C3 C1 C2 117.0(4) . . ?
B4 C1 C2 110.1(4) . . ?
B6 C1 C2 60.2(3) . . ?
C3 C1 B5 123.8(5) . . ?
B4 C1 B5 62.4(4) . . ?
B6 C1 B5 62.3(4) . . ?
C2 C1 B5 109.8(4) . . ?
C3 C1 B3 115.6(5) . . ?
B4 C1 B3 62.8(4) . . ?
B6 C1 B3 112.0(4) . . ?
C2 C1 B3 60.2(3) . . ?
B5 C1 B3 113.6(5) . . ?
C13 C2 B7 119.6(4) . . ?
C13 C2 C1 119.7(4) . . ?
B7 C2 C1 109.8(4) . . ?
C13 C2 B11 121.4(4) . . ?
B7 C2 B11 63.0(4) . . ?
C1 C2 B11 110.3(4) . . ?
C13 C2 B6 119.5(5) . . ?
B7 C2 B6 114.1(5) . . ?
C1 C2 B6 59.9(3) . . ?
B11 C2 B6 63.1(4) . . ?
C13 C2 B3 116.7(5) . . ?
B7 C2 B3 62.1(4) . . ?
C1 C2 B3 60.1(3) . . ?
B11 C2 B3 113.6(4) . . ?
B6 C2 B3 111.6(4) . . ?
C4 C3 C1 113.3(4) . . ?
C4 C3 H3A 108.9 . . ?
C1 C3 H3A 108.9 . . ?
C4 C3 H3B 108.9 . . ?
C1 C3 H3B 108.9 . . ?
H3A C3 H3B 107.7 . . ?
C5 C4 C9 116.5(5) . . ?
C5 C4 C3 121.3(5) . . ?
C9 C4 C3 122.2(5) . . ?
C6 C5 C4 123.3(5) . . ?
C6 C5 H5 118.4 . . ?
C4 C5 H5 118.4 . . ?
C7 C6 C5 117.8(5) . . ?
C7 C6 C10 121.5(5) . . ?
C5 C6 C10 120.7(5) . . ?
C6 C7 C8 121.6(6) . . ?
C6 C7 H7 119.2 . . ?
C8 C7 H7 119.2 . . ?
C7 C8 C9 119.5(6) . . ?
C7 C8 H8 120.2 . . ?
C9 C8 H8 120.2 . . ?
C8 C9 C4 121.2(5) . . ?
C8 C9 H9 119.4 . . ?
C4 C9 H9 119.4 . . ?
C6 C10 C11 114.5(4) . . ?
C6 C10 H10A 108.6 . . ?
C11 C10 H10A 108.6 . . ?
C6 C10 H10B 108.6 . . ?
C11 C10 H10B 108.6 . . ?
H10A C10 H10B 107.6 . . ?
C10 C11 B14 122.1(4) . . ?
C10 C11 C12 116.5(4) . . ?
B14 C11 C12 110.6(4) . . ?
C10 C11 B13 115.6(4) . . ?
B14 C11 B13 62.9(4) . . ?
C12 C11 B13 60.5(3) . . ?
C10 C11 B15 124.2(4) . . ?
B14 C11 B15 62.3(4) . . ?
C12 C11 B15 109.7(4) . . ?
B13 C11 B15 113.3(4) . . ?
C10 C11 B16 118.8(5) . . ?
B14 C11 B16 112.8(4) . . ?
C12 C11 B16 60.0(3) . . ?
B13 C11 B16 111.7(4) . . ?
B15 C11 B16 61.9(3) . . ?
C19 C12 C11 120.0(4) . . ?
C19 C12 B17 120.1(4) . . ?
C11 C12 B17 109.2(4) . . ?
C19 C12 B16 119.6(5) . . ?
C11 C12 B16 60.6(3) . . ?
B17 C12 B16 113.1(4) . . ?
C19 C12 B21 121.5(4) . . ?
C11 C12 B21 110.2(4) . . ?
B17 C12 B21 62.6(3) . . ?
B16 C12 B21 62.4(3) . . ?
C19 C12 B13 117.3(4) . . ?
C11 C12 B13 59.8(3) . . ?
B17 C12 B13 61.5(3) . . ?
B16 C12 B13 111.6(4) . . ?
B21 C12 B13 112.7(4) . . ?
C18 C13 C14 117.3(5) . . ?
C18 C13 C2 121.3(5) . . ?
C14 C13 C2 121.4(5) . . ?
C13 C14 C15 121.2(6) . . ?
C13 C14 H14 119.4 . . ?
C15 C14 H14 119.4 . . ?
C16 C15 C14 119.4(7) . . ?
C16 C15 H15 120.3 . . ?
C14 C15 H15 120.3 . . ?
C17 C16 C15 120.4(6) . . ?
C17 C16 H16 119.8 . . ?
C15 C16 H16 119.8 . . ?
C16 C17 C18 120.4(6) . . ?
C16 C17 H17 119.8 . . ?
C18 C17 H17 119.8 . . ?
C17 C18 C13 121.3(6) . . ?
C17 C18 H18 119.3 . . ?
C13 C18 H18 119.3 . . ?
C20 C19 C24 117.3(5) . . ?
C20 C19 C12 121.9(5) . . ?
C24 C19 C12 120.7(5) . . ?
C19 C20 C21 121.0(6) . . ?
C19 C20 H20 119.5 . . ?
C21 C20 H20 119.5 . . ?
C22 C21 C20 120.4(6) . . ?
C22 C21 H21 119.8 . . ?
C20 C21 H21 119.8 . . ?
C23 C22 C21 119.3(6) . . ?
C23 C22 H22 120.4 . . ?
C21 C22 H22 120.4 . . ?
C22 C23 C24 120.4(6) . . ?
C22 C23 H23 119.8 . . ?
C24 C23 H23 119.8 . . ?
C23 C24 C19 121.6(6) . . ?
C23 C24 H24 119.2 . . ?
C19 C24 H24 119.2 . . ?
C1 B3 C2 59.7(3) . . ?
C1 B3 B7 106.7(5) . . ?
C2 B3 B7 58.5(4) . . ?
C1 B3 B8 105.7(5) . . ?
C2 B3 B8 105.6(5) . . ?
B7 B3 B8 60.2(4) . . ?
C1 B3 B4 58.0(4) . . ?
C2 B3 B4 106.0(5) . . ?
B7 B3 B4 108.4(5) . . ?
B8 B3 B4 60.3(4) . . ?
C1 B3 H3 123.2 . . ?
C2 B3 H3 123.4 . . ?
B7 B3 H3 121.7 . . ?
B8 B3 H3 122.6 . . ?
B4 B3 H3 122.2 . . ?
C1 B4 B5 59.3(4) . . ?
C1 B4 B3 59.3(4) . . ?
B5 B4 B3 108.2(5) . . ?
C1 B4 B9 106.3(5) . . ?
B5 B4 B9 60.5(4) . . ?
B3 B4 B9 107.8(5) . . ?
C1 B4 B8 106.3(5) . . ?
B5 B4 B8 108.7(5) . . ?
B3 B4 B8 59.8(4) . . ?
B9 B4 B8 60.1(4) . . ?
C1 B4 H4 123.4 . . ?
B5 B4 H4 121.1 . . ?
B3 B4 H4 121.8 . . ?
B9 B4 H4 122.0 . . ?
B8 B4 H4 121.9 . . ?
C1 B5 B4 58.3(4) . . ?
C1 B5 B6 58.8(3) . . ?
B4 B5 B6 107.2(5) . . ?
C1 B5 B10 105.7(5) . . ?
B4 B5 B10 107.9(5) . . ?
B6 B5 B10 60.3(4) . . ?
C1 B5 B9 105.2(5) . . ?
B4 B5 B9 60.1(4) . . ?
B6 B5 B9 107.9(5) . . ?
B10 B5 B9 59.9(4) . . ?
C1 B5 H5A 124.3 . . ?
B4 B5 H5A 122.0 . . ?
B6 B5 H5A 121.7 . . ?
B10 B5 H5A 122.0 . . ?
B9 B5 H5A 122.2 . . ?
C1 B6 C2 59.9(3) . . ?
C1 B6 B5 58.9(4) . . ?
C2 B6 B5 106.9(5) . . ?
C1 B6 B10 105.6(5) . . ?
C2 B6 B10 104.8(5) . . ?
B5 B6 B10 60.2(4) . . ?
C1 B6 B11 106.6(5) . . ?
C2 B6 B11 58.4(3) . . ?
B5 B6 B11 108.1(5) . . ?
B10 B6 B11 59.2(4) . . ?
C1 B6 H6 122.9 . . ?
C2 B6 H6 123.3 . . ?
B5 B6 H6 121.6 . . ?
B10 B6 H6 123.3 . . ?
B11 B6 H6 122.2 . . ?
C2 B7 B3 59.4(4) . . ?
C2 B7 B8 106.2(5) . . ?
B3 B7 B8 60.1(4) . . ?
C2 B7 B12 105.6(5) . . ?
B3 B7 B12 108.1(5) . . ?
B8 B7 B12 60.3(4) . . ?
C2 B7 B11 58.8(4) . . ?
B3 B7 B11 107.9(5) . . ?
B8 B7 B11 108.2(5) . . ?
B12 B7 B11 59.9(4) . . ?
C2 B7 H7A 123.8 . . ?
B3 B7 H7A 121.4 . . ?
B8 B7 H7A 121.8 . . ?
B12 B7 H7A 122.2 . . ?
B11 B7 H7A 121.7 . . ?
B3 B8 B7 59.6(4) . . ?
B3 B8 B9 107.6(5) . . ?
B7 B8 B9 107.7(6) . . ?
B3 B8 B12 107.4(5) . . ?
B7 B8 B12 59.9(4) . . ?
B9 B8 B12 59.9(4) . . ?
B3 B8 B4 59.8(4) . . ?
B7 B8 B4 107.5(5) . . ?
B9 B8 B4 59.8(4) . . ?
B12 B8 B4 107.6(5) . . ?
B3 B8 H8A 122.1 . . ?
B7 B8 H8A 122.0 . . ?
B9 B8 H8A 121.9 . . ?
B12 B8 H8A 122.0 . . ?
B4 B8 H8A 122.0 . . ?
B4 B9 B12 108.0(5) . . ?
B4 B9 B10 107.3(5) . . ?
B12 B9 B10 60.2(4) . . ?
B4 B9 B8 60.1(4) . . ?
B12 B9 B8 60.1(4) . . ?
B10 B9 B8 108.0(5) . . ?
B4 B9 B5 59.4(4) . . ?
B12 B9 B5 108.3(5) . . ?
B10 B9 B5 60.0(4) . . ?
B8 B9 B5 107.9(5) . . ?
B4 B9 H9A 122.2 . . ?
B12 B9 H9A 121.4 . . ?
B10 B9 H9A 121.9 . . ?
B8 B9 H9A 121.6 . . ?
B5 B9 H9A 121.8 . . ?
B11 B10 B9 108.2(5) . . ?
B11 B10 B5 108.7(5) . . ?
B9 B10 B5 60.1(4) . . ?
B11 B10 B6 60.7(4) . . ?
B9 B10 B6 107.4(5) . . ?
B5 B10 B6 59.5(4) . . ?
B11 B10 B12 60.0(4) . . ?
B9 B10 B12 59.9(4) . . ?
B5 B10 B12 108.1(5) . . ?
B6 B10 B12 107.9(5) . . ?
B11 B10 H10 121.1 . . ?
B9 B10 H10 122.0 . . ?
B5 B10 H10 121.6 . . ?
B6 B10 H10 122.0 . . ?
B12 B10 H10 121.8 . . ?
C2 B11 B10 105.5(5) . . ?
C2 B11 B12 105.1(5) . . ?
B10 B11 B12 60.5(4) . . ?
C2 B11 B7 58.2(4) . . ?
B10 B11 B7 107.9(5) . . ?
B12 B11 B7 59.8(4) . . ?
C2 B11 B6 58.5(3) . . ?
B10 B11 B6 60.1(4) . . ?
B12 B11 B6 107.8(5) . . ?
B7 B11 B6 106.5(5) . . ?
C2 B11 H11 124.5 . . ?
B10 B11 H11 121.8 . . ?
B12 B11 H11 122.1 . . ?
B7 B11 H11 122.4 . . ?
B6 B11 H11 122.1 . . ?
B7 B12 B11 60.4(4) . . ?
B7 B12 B9 107.8(5) . . ?
B11 B12 B9 107.8(5) . . ?
B7 B12 B8 59.9(4) . . ?
B11 B12 B8 108.3(5) . . ?
B9 B12 B8 60.0(4) . . ?
B7 B12 B10 107.5(5) . . ?
B11 B12 B10 59.5(4) . . ?
B9 B12 B10 59.9(4) . . ?
B8 B12 B10 107.7(5) . . ?
B7 B12 H12 121.8 . . ?
B11 B12 H12 121.6 . . ?
B9 B12 H12 121.8 . . ?
B8 B12 H12 121.6 . . ?
B10 B12 H12 122.2 . . ?
C11 B13 C12 59.6(3) . . ?
C11 B13 B18 105.0(4) . . ?
C12 B13 B18 105.6(4) . . ?
C11 B13 B17 106.8(4) . . ?
C12 B13 B17 58.8(3) . . ?
B18 B13 B17 60.5(4) . . ?
C11 B13 B14 58.3(3) . . ?
C12 B13 B14 106.3(4) . . ?
B18 B13 B14 59.5(4) . . ?
B17 B13 B14 108.4(4) . . ?
C11 B13 H13 123.4 . . ?
C12 B13 H13 123.1 . . ?
B18 B13 H13 123.1 . . ?
B17 B13 H13 121.4 . . ?
B14 B13 H13 122.2 . . ?
C11 B14 B18 105.4(4) . . ?
C11 B14 B19 106.6(5) . . ?
B18 B14 B19 60.1(4) . . ?
C11 B14 B15 59.2(3) . . ?
B18 B14 B15 107.9(5) . . ?
B19 B14 B15 60.5(4) . . ?
C11 B14 B13 58.9(3) . . ?
B18 B14 B13 59.4(4) . . ?
B19 B14 B13 108.0(5) . . ?
B15 B14 B13 107.7(4) . . ?
C11 B14 H14A 123.6 . . ?
B18 B14 H14A 122.5 . . ?
B19 B14 H14A 121.6 . . ?
B15 B14 H14A 121.5 . . ?
B13 B14 H14A 122.0 . . ?
C11 B15 B20 106.0(4) . . ?
C11 B15 B14 58.5(3) . . ?
B20 B15 B14 108.1(5) . . ?
C11 B15 B16 59.5(3) . . ?
B20 B15 B16 59.9(4) . . ?
B14 B15 B16 107.8(4) . . ?
C11 B15 B19 105.3(4) . . ?
B20 B15 B19 60.7(4) . . ?
B14 B15 B19 59.6(4) . . ?
B16 B15 B19 108.3(5) . . ?
C11 B15 H15A 124.0 . . ?
B20 B15 H15A 121.8 . . ?
B14 B15 H15A 121.9 . . ?
B16 B15 H15A 121.4 . . ?
B19 B15 H15A 122.1 . . ?
C12 B16 C11 59.3(3) . . ?
C12 B16 B20 105.7(5) . . ?
C11 B16 B20 105.3(5) . . ?
C12 B16 B15 106.5(5) . . ?
C11 B16 B15 58.6(3) . . ?
B20 B16 B15 59.9(4) . . ?
C12 B16 B21 58.9(3) . . ?
C11 B16 B21 106.4(4) . . ?
B20 B16 B21 60.0(4) . . ?
B15 B16 B21 108.3(5) . . ?
C12 B16 H16A 123.1 . . ?
C11 B16 H16A 123.5 . . ?
B20 B16 H16A 123.0 . . ?
B15 B16 H16A 121.9 . . ?
B21 B16 H16A 121.8 . . ?
C12 B17 B13 59.6(3) . . ?
C12 B17 B18 105.6(4) . . ?
B13 B17 B18 59.6(4) . . ?
C12 B17 B22 105.6(4) . . ?
B13 B17 B22 107.9(4) . . ?
B18 B17 B22 59.9(4) . . ?
C12 B17 B21 59.1(3) . . ?
B13 B17 B21 108.3(4) . . ?
B18 B17 B21 107.6(5) . . ?
B22 B17 B21 59.7(4) . . ?
C12 B17 H17A 123.7 . . ?
B13 B17 H17A 121.4 . . ?
B18 B17 H17A 122.5 . . ?
B22 B17 H17A 122.4 . . ?
B21 B17 H17A 121.6 . . ?
B13 B18 B14 61.0(4) . . ?
B13 B18 B19 109.3(5) . . ?
B14 B18 B19 60.2(4) . . ?
B13 B18 B17 59.9(3) . . ?
B14 B18 B17 109.2(5) . . ?
B19 B18 B17 109.4(5) . . ?
B13 B18 B22 108.5(5) . . ?
B14 B18 B22 108.8(5) . . ?
B19 B18 B22 60.7(4) . . ?
B17 B18 B22 60.4(4) . . ?
B13 B18 H18A 121.2 . . ?
B14 B18 H18A 121.0 . . ?
B19 B18 H18A 120.8 . . ?
B17 B18 H18A 121.1 . . ?
B22 B18 H18A 121.4 . . ?
B18 B19 B14 59.7(4) . . ?
B18 B19 B15 107.1(5) . . ?
B14 B19 B15 59.8(4) . . ?
B18 B19 B22 60.0(4) . . ?
B14 B19 B22 107.9(5) . . ?
B15 B19 B22 107.3(5) . . ?
B18 B19 B20 107.0(5) . . ?
B14 B19 B20 107.2(5) . . ?
B15 B19 B20 59.3(4) . . ?
B22 B19 B20 59.7(4) . . ?
B18 B19 H19 122.2 . . ?
B14 B19 H19 121.9 . . ?
B15 B19 H19 122.3 . . ?
B22 B19 H19 121.8 . . ?
B20 B19 H19 122.4 . . ?
B15 B20 B16 60.2(4) . . ?
B15 B20 B21 108.9(4) . . ?
B16 B20 B21 60.5(4) . . ?
B15 B20 B22 108.1(5) . . ?
B16 B20 B22 107.9(5) . . ?
B21 B20 B22 59.9(4) . . ?
B15 B20 B19 60.0(4) . . ?
B16 B20 B19 108.1(5) . . ?
B21 B20 B19 108.3(5) . . ?
B22 B20 B19 59.9(4) . . ?
B15 B20 H20A 121.4 . . ?
B16 B20 H20A 121.6 . . ?
B21 B20 H20A 121.2 . . ?
B22 B20 H20A 121.9 . . ?
B19 B20 H20A 121.7 . . ?
C12 B21 B22 105.2(4) . . ?
C12 B21 B20 105.1(4) . . ?
B22 B21 B20 60.1(4) . . ?
C12 B21 B17 58.3(3) . . ?
B22 B21 B17 60.0(4) . . ?
B20 B21 B17 107.6(5) . . ?
C12 B21 B16 58.7(3) . . ?
B22 B21 B16 107.3(4) . . ?
B20 B21 B16 59.5(3) . . ?
B17 B21 B16 106.7(4) . . ?
C12 B21 H21A 124.3 . . ?
B22 B21 H21A 122.2 . . ?
B20 B21 H21A 122.3 . . ?
B17 B21 H21A 122.1 . . ?
B16 B21 H21A 122.3 . . ?
B18 B22 B21 107.8(4) . . ?
B18 B22 B20 107.1(5) . . ?
B21 B22 B20 60.0(4) . . ?
B18 B22 B17 59.7(4) . . ?
B21 B22 B17 60.2(4) . . ?
B20 B22 B17 107.7(4) . . ?
B18 B22 B19 59.4(4) . . ?
B21 B22 B19 108.7(5) . . ?
B20 B22 B19 60.3(4) . . ?
B17 B22 B19 107.9(4) . . ?
B18 B22 H22A 122.4 . . ?
B21 B22 H22A 121.3 . . ?
B20 B22 H22A 122.0 . . ?
B17 B22 H22A 121.8 . . ?
B19 B22 H22A 121.5 . . ?

loop_
_geom_bond_atom_site_label_1
_geom_bond_atom_site_label_2
_geom_bond_distance
_geom_bond_site_symmetry_2
_geom_bond_publ_flag
C1 C3 1.527(7) . ?
C1 B4 1.689(9) . ?
C1 B6 1.706(9) . ?
C1 C2 1.707(7) . ?
C1 B5 1.707(8) . ?
C1 B3 1.713(9) . ?
C2 C13 1.507(7) . ?
C2 B7 1.700(9) . ?
C2 B11 1.712(9) . ?
C2 B6 1.713(8) . ?
C2 B3 1.715(8) . ?
C3 C4 1.482(7) . ?
C3 H3A 0.9900 . ?
C3 H3B 0.9900 . ?
C4 C5 1.396(7) . ?
C4 C9 1.404(8) . ?
C5 C6 1.381(7) . ?
C5 H5 0.9500 . ?
C6 C7 1.375(8) . ?
C6 C10 1.496(7) . ?
C7 C8 1.378(8) . ?
C7 H7 0.9500 . ?
C8 C9 1.384(8) . ?
C8 H8 0.9500 . ?
C9 H9 0.9500 . ?
C10 C11 1.515(7) . ?
C10 H10A 0.9900 . ?
C10 H10B 0.9900 . ?
C11 B14 1.699(8) . ?
C11 C12 1.706(7) . ?
C11 B13 1.711(8) . ?
C11 B15 1.713(8) . ?
C11 B16 1.729(8) . ?
C12 C19 1.500(7) . ?
C12 B17 1.708(8) . ?
C12 B16 1.719(8) . ?
C12 B21 1.722(8) . ?
C12 B13 1.722(8) . ?
C13 C18 1.385(8) . ?
C13 C14 1.393(8) . ?
C14 C15 1.394(8) . ?
C14 H14 0.9500 . ?
C15 C16 1.370(9) . ?
C15 H15 0.9500 . ?
C16 C17 1.360(9) . ?
C16 H16 0.9500 . ?
C17 C18 1.379(9) . ?
C17 H17 0.9500 . ?
C18 H18 0.9500 . ?
C19 C20 1.384(8) . ?
C19 C24 1.388(8) . ?
C20 C21 1.386(8) . ?
C20 H20 0.9500 . ?
C21 C22 1.377(9) . ?
C21 H21 0.9500 . ?
C22 C23 1.365(9) . ?
C22 H22 0.9500 . ?
C23 C24 1.375(8) . ?
C23 H23 0.9500 . ?
C24 H24 0.9500 . ?
B3 B7 1.762(9) . ?
B3 B8 1.771(11) . ?
B3 B4 1.772(10) . ?
B3 H3 1.1200 . ?
B4 B5 1.760(11) . ?
B4 B9 1.774(10) . ?
B4 B8 1.781(10) . ?
B4 H4 1.1200 . ?
B5 B6 1.766(9) . ?
B5 B10 1.779(10) . ?
B5 B9 1.780(10) . ?
B5 H5A 1.1200 . ?
B6 B10 1.780(9) . ?
B6 B11 1.791(9) . ?
B6 H6 1.1200 . ?
B7 B8 1.773(10) . ?
B7 B12 1.773(10) . ?
B7 B11 1.784(10) . ?
B7 H7A 1.1200 . ?
B8 B9 1.779(11) . ?
B8 B12 1.780(11) . ?
B8 H8A 1.1200 . ?
B9 B12 1.777(10) . ?
B9 B10 1.778(11) . ?
B9 H9A 1.1200 . ?
B10 B11 1.765(10) . ?
B10 B12 1.784(11) . ?
B10 H10 1.1200 . ?
B11 B12 1.775(10) . ?
B11 H11 1.1200 . ?
B12 H12 1.1200 . ?
B13 B18 1.750(9) . ?
B13 B17 1.756(9) . ?
B13 B14 1.778(9) . ?
B13 H13 1.1200 . ?
B14 B18 1.752(10) . ?
B14 B19 1.760(9) . ?
B14 B15 1.764(9) . ?
B14 H14A 1.1200 . ?
B15 B20 1.764(9) . ?
B15 B16 1.770(9) . ?
B15 B19 1.777(9) . ?
B15 H15A 1.1200 . ?
B16 B20 1.764(9) . ?
B16 B21 1.782(9) . ?
B16 H16A 1.1200 . ?
B17 B18 1.766(9) . ?
B17 B22 1.778(9) . ?
B17 B21 1.782(9) . ?
B17 H17A 1.1200 . ?
B18 B19 1.758(10) . ?
B18 B22 1.769(10) . ?
B18 H18A 1.1200 . ?
B19 B22 1.781(9) . ?
B19 B20 1.788(10) . ?
B19 H19 1.1200 . ?
B20 B21 1.774(9) . ?
B20 B22 1.777(10) . ?
B20 H20A 1.1200 . ?
B21 B22 1.773(9) . ?
B21 H21A 1.1200 . ?
B22 H22A 1.1200 . ?
